data_4302246
loop_
_publ_author_name
'Irfan Saeed'
'Shohei Katao'
'Kotohiro Nomura'

_publ_contact_author_email nomurak@ms.naist.jp
_publ_contact_author_fax +81-743-72-6049
_publ_contact_author_name 'Kotohiro NOMURA'
_publ_contact_author_phone +81-743-72-6041
_publ_section_title
;
Synthesis and Structural Analysis of Half-Titanocenes Containing
\h2-Pyrazolato Ligands, and Their Use in Catalysis for Ethylene
Polymerization
;
_journal_name_full 'Inorganic Chemistry'
_journal_page_first 5011
_journal_page_last 5020
_journal_paper_doi 10.1021/ic9004246
_journal_volume 48
_journal_year 2009
_chemical_formula_moiety 'C13 H18 Cl2 N2 Ti '
_chemical_formula_sum 'C13 H18 Cl2 N2 Ti'
_chemical_formula_weight 321.10
_space_group_IT_number 14
_symmetry_cell_setting monoclinic
_symmetry_Int_Tables_number 14
_symmetry_space_group_name_Hall '-P 2yn'
_symmetry_space_group_name_H-M 'P 1 21/n 1'
_cell_angle_alpha 90.0000
_cell_angle_beta 91.7347(12)
_cell_angle_gamma 90.0000
_cell_formula_units_Z 4
_cell_length_a 6.8153(3)
_cell_length_b 16.1063(6)
_cell_length_c 13.2599(5)
_cell_measurement_reflns_used 11102
_cell_measurement_temperature 193.1
_cell_measurement_theta_max 25.3
_cell_measurement_theta_min 3.0
_cell_volume 1454.86(10)
_computing_cell_refinement PROCESS-AUTO
_computing_data_collection PROCESS-AUTO
_computing_data_reduction CrystalStructure
_computing_publication_material 'CrystalStructure 3.8'
_computing_structure_refinement CRYSTALS
_computing_structure_solution SIR92
_diffrn_detector_area_resol_mean 10.00
_diffrn_measured_fraction_theta_full 0.998
_diffrn_measured_fraction_theta_max 0.998
_diffrn_measurement_device_type 'Rigaku RAXIS-RAPID'
_diffrn_measurement_method \w
_diffrn_radiation_type 'Mo K\a'
_diffrn_radiation_wavelength 0.71075
_diffrn_reflns_av_R_equivalents 0.015
_diffrn_reflns_limit_h_max 8
_diffrn_reflns_limit_h_min -8
_diffrn_reflns_limit_k_max 19
_diffrn_reflns_limit_k_min -18
_diffrn_reflns_limit_l_max 15
_diffrn_reflns_limit_l_min -14
_diffrn_reflns_number 11789
_diffrn_reflns_theta_full 25.32
_diffrn_reflns_theta_max 25.32
_exptl_absorpt_coefficient_mu 0.939
_exptl_absorpt_correction_T_max 0.720
_exptl_absorpt_correction_T_min 0.641
_exptl_absorpt_correction_type multi-scan
_exptl_absorpt_process_details
;
    Higashi, T. (1995). Program for Absorption Correction.
    Rigaku Corporation, Tokyo, Japan.
;
_exptl_crystal_colour red
_exptl_crystal_density_diffrn 1.466
_exptl_crystal_density_method 'not measured'
_exptl_crystal_description block
_exptl_crystal_F_000 664.00
_exptl_crystal_size_max 0.45
_exptl_crystal_size_mid 0.40
_exptl_crystal_size_min 0.35
_refine_diff_density_max 0.30
_refine_diff_density_min -0.33
_refine_ls_extinction_method none
_refine_ls_goodness_of_fit_ref 1.002
_refine_ls_hydrogen_treatment refall
_refine_ls_number_parameters 181
_refine_ls_number_reflns 2424
_refine_ls_R_factor_gt 0.0244
_refine_ls_shift/su_max 0.0000
_refine_ls_structure_factor_coef Fsqd
_refine_ls_weighting_details 'w = 1/[0.0014Fo^2^ + 1.0000\s(Fo^2^)]/(4Fo^2^)'
_refine_ls_weighting_scheme calc
_refine_ls_wR_factor_ref 0.0840
_reflns_number_gt 2419
_reflns_number_total 2647
_reflns_threshold_expression F^2^>2.0\s(F^2^)
_cod_data_source_file ic9004246_si_003_1.cif
_cod_data_source_block '_IS2-17'
_cod_original_cell_volume 1454.87(10)
_cod_original_formula_sum 'C13 H18 Cl2 N2 Ti '
_cod_database_code 4302246

loop_
_symmetry_equiv_pos_site_id
_symmetry_equiv_pos_as_xyz
1 +X,+Y,+Z
2 1/2-X,1/2+Y,1/2-Z
3 -X,-Y,-Z
4 1/2+X,1/2-Y,1/2+Z

loop_
_atom_site_label
_atom_site_type_symbol
_atom_site_fract_x
_atom_site_fract_y
_atom_site_fract_z
_atom_site_U_iso_or_equiv
_atom_site_adp_type
_atom_site_occupancy
_atom_site_symmetry_multiplicity
_atom_site_calc_flag
_atom_site_refinement_flags
_atom_site_disorder_assembly
_atom_site_disorder_group
Ti(1) Ti 1.03399(4) 0.08891(2) 0.24935(2) 0.01590(9) Uani 1.00 1 d . . .
Cl(1) Cl 1.25384(6) 0.11850(3) 0.38032(3) 0.02725(12) Uani 1.00 1 d . . .
Cl(2) Cl 1.17020(6) 0.17832(3) 0.13542(3) 0.02802(12) Uani 1.00 1 d . . .
N(1) N 1.1157(2) -0.03313(9) 0.24985(10) 0.0223(3) Uani 1.00 1 d . . .
N(2) N 1.0492(2) -0.01144(8) 0.15512(10) 0.0207(3) Uani 1.00 1 d . . .
C(1) C 0.8084(2) 0.18554(10) 0.31230(11) 0.0198(4) Uani 1.00 1 d . . .
C(2) C 0.7915(2) 0.11261(10) 0.37041(11) 0.0194(4) Uani 1.00 1 d . . .
C(3) C 0.7242(2) 0.04730(10) 0.30653(11) 0.0194(4) Uani 1.00 1 d . . .
C(4) C 0.6935(2) 0.08046(10) 0.20774(12) 0.0202(4) Uani 1.00 1 d . . .
C(5) C 0.7429(2) 0.16633(10) 0.21116(11) 0.0202(4) Uani 1.00 1 d . . .
C(6) C 0.8759(2) 0.26882(11) 0.34990(14) 0.0302(4) Uani 1.00 1 d . . .
C(7) C 0.8183(2) 0.10779(12) 0.48332(12) 0.0299(4) Uani 1.00 1 d . . .
C(8) C 0.6752(3) -0.03941(11) 0.33844(14) 0.0310(4) Uani 1.00 1 d . . .
C(9) C 0.6039(2) 0.03513(13) 0.11925(13) 0.0299(4) Uani 1.00 1 d . . .
C(10) C 0.7139(3) 0.22709(12) 0.12609(13) 0.0314(4) Uani 1.00 1 d . . .
C(11) C 1.1556(2) -0.11463(11) 0.24957(13) 0.0271(4) Uani 1.00 1 d . . .
C(12) C 1.1166(2) -0.14627(11) 0.15427(13) 0.0276(4) Uani 1.00 1 d . . .
C(13) C 1.0477(2) -0.07949(11) 0.09732(13) 0.0266(4) Uani 1.00 1 d . . .
H(1) H 0.9754 0.2616 0.4020 0.037 Uiso 1.00 1 c R . .
H(2) H 0.9289 0.2999 0.2952 0.036 Uiso 1.00 1 c R . .
H(3) H 0.7668 0.2984 0.3766 0.037 Uiso 1.00 1 c R . .
H(4) H 0.8536 0.0534 0.5020 0.036 Uiso 1.00 1 c R . .
H(5) H 0.9180 0.1447 0.5048 0.036 Uiso 1.00 1 c R . .
H(6) H 0.7003 0.1223 0.5137 0.036 Uiso 1.00 1 c R . .
H(7) H 0.5363 -0.0430 0.3517 0.038 Uiso 1.00 1 c R . .
H(8) H 0.7066 -0.0779 0.2850 0.038 Uiso 1.00 1 c R . .
H(9) H 0.7510 -0.0534 0.3992 0.038 Uiso 1.00 1 c R . .
H(10) H 0.4682 0.0414 0.1189 0.036 Uiso 1.00 1 c R . .
H(11) H 0.6522 0.0568 0.0599 0.036 Uiso 1.00 1 c R . .
H(12) H 0.6355 -0.0209 0.1239 0.036 Uiso 1.00 1 c R . .
H(13) H 0.5885 0.2482 0.1269 0.038 Uiso 1.00 1 c R . .
H(14) H 0.8030 0.2697 0.1336 0.038 Uiso 1.00 1 c R . .
H(15) H 0.7325 0.2006 0.0657 0.038 Uiso 1.00 1 c R . .
H(16) H 1.2052 -0.1470 0.3084 0.033 Uiso 1.00 1 c R . .
H(17) H 1.1339 -0.2037 0.1317 0.034 Uiso 1.00 1 c R . .
H(18) H 1.0057 -0.0818 0.0276 0.032 Uiso 1.00 1 c R . .

loop_
_atom_site_aniso_label
_atom_site_aniso_U_11
_atom_site_aniso_U_22
_atom_site_aniso_U_33
_atom_site_aniso_U_12
_atom_site_aniso_U_13
_atom_site_aniso_U_23
Ti(1) 0.0156(2) 0.01404(19) 0.01810(18) 0.00080(10) 0.00053(12) -0.00113(9)
Cl(1) 0.0228(2) 0.0283(2) 0.0301(2) 0.00077(16) -0.00767(17) -0.00448(16)
Cl(2) 0.0273(2) 0.0244(2) 0.0328(2) -0.00264(17) 0.00792(18) 0.00556(16)
N(1) 0.0248(8) 0.0203(7) 0.0219(6) 0.0033(6) -0.0001(5) -0.0004(5)
N(2) 0.0222(8) 0.0200(7) 0.0200(6) 0.0032(5) 0.0010(5) -0.0006(5)
C(1) 0.0159(8) 0.0181(8) 0.0254(7) 0.0031(6) 0.0016(6) -0.0036(6)
C(2) 0.0157(8) 0.0229(8) 0.0197(7) 0.0021(6) 0.0026(5) -0.0025(6)
C(3) 0.0153(8) 0.0186(8) 0.0245(7) 0.0001(6) 0.0019(6) -0.0004(6)
C(4) 0.0150(8) 0.0225(8) 0.0231(7) 0.0017(6) 0.0005(6) -0.0042(6)
C(5) 0.0165(8) 0.0222(8) 0.0218(7) 0.0042(6) 0.0003(6) 0.0003(6)
C(6) 0.0310(10) 0.0193(8) 0.0402(9) 0.0021(7) -0.0015(7) -0.0083(7)
C(7) 0.0337(11) 0.0362(10) 0.0198(8) -0.0021(8) 0.0030(7) -0.0015(7)
C(8) 0.0295(10) 0.0239(9) 0.0395(9) -0.0060(7) 0.0020(7) 0.0043(7)
C(9) 0.0226(9) 0.0380(10) 0.0290(8) 0.0001(7) -0.0043(7) -0.0108(7)
C(10) 0.0314(10) 0.0304(9) 0.0323(8) 0.0067(8) -0.0013(7) 0.0093(7)
C(11) 0.0309(10) 0.0193(9) 0.0311(8) 0.0064(7) 0.0018(7) 0.0016(6)
C(12) 0.0273(10) 0.0194(8) 0.0362(8) 0.0023(7) 0.0039(7) -0.0051(7)
C(13) 0.0299(10) 0.0248(9) 0.0251(8) 0.0024(7) 0.0009(7) -0.0060(6)

loop_
_atom_type_symbol
_atom_type_description
_atom_type_scat_dispersion_real
_atom_type_scat_dispersion_imag
_atom_type_scat_source
C C 0.003 0.002
;
International Tables for Crystallography
(1992, Vol. C, Tables 4.2.6.8 and 6.1.1.4)
;
H H 0.000 0.000
;
International Tables for Crystallography
(1992, Vol. C, Table 6.1.1.4)
;
Cl Cl 0.148 0.159
;
International Tables for Crystallography
(1992, Vol. C, Tables 4.2.6.8 and 6.1.1.4)
;
N N 0.006 0.003
;
International Tables for Crystallography
(1992, Vol. C, Tables 4.2.6.8 and 6.1.1.4)
;
Ti Ti 0.278 0.446
;
International Tables for Crystallography
(1992, Vol. C, Tables 4.2.6.8 and 6.1.1.4)
;

loop_
_geom_angle_atom_site_label_1
_geom_angle_atom_site_label_2
_geom_angle_atom_site_label_3
_geom_angle
_geom_angle_publ_flag
_geom_angle_site_symmetry_1
_geom_angle_site_symmetry_2
_geom_angle_site_symmetry_3
Cl(1) Ti(1) Cl(2) 95.684(18) yes . . .
Cl(1) Ti(1) N(1) 91.46(4) yes . . .
Cl(1) Ti(1) N(2) 125.34(4) yes . . .
Cl(1) Ti(1) C(1) 90.73(3) yes . . .
Cl(1) Ti(1) C(2) 84.68(3) yes . . .
Cl(1) Ti(1) C(3) 112.53(3) yes . . .
Cl(1) Ti(1) C(4) 142.61(4) yes . . .
Cl(1) Ti(1) C(5) 124.65(4) yes . . .
Cl(2) Ti(1) N(1) 119.25(4) yes . . .
Cl(2) Ti(1) N(2) 93.70(4) yes . . .
Cl(2) Ti(1) C(1) 95.71(4) yes . . .
Cl(2) Ti(1) C(2) 130.32(4) yes . . .
Cl(2) Ti(1) C(3) 140.36(4) yes . . .
Cl(2) Ti(1) C(4) 107.11(4) yes . . .
Cl(2) Ti(1) C(5) 83.28(4) yes . . .
N(1) Ti(1) N(2) 39.07(5) yes . . .
N(1) Ti(1) C(1) 144.54(5) yes . . .
N(1) Ti(1) C(2) 110.39(5) yes . . .
N(1) Ti(1) C(3) 88.41(5) yes . . .
N(1) Ti(1) C(4) 102.13(5) yes . . .
N(1) Ti(1) C(5) 136.79(5) yes . . .
N(2) Ti(1) C(1) 141.50(5) yes . . .
N(2) Ti(1) C(2) 126.13(5) yes . . .
N(2) Ti(1) C(3) 91.95(5) yes . . .
N(2) Ti(1) C(4) 83.10(5) yes . . .
N(2) Ti(1) C(5) 109.89(5) yes . . .
C(1) Ti(1) C(2) 34.74(5) yes . . .
C(1) Ti(1) C(3) 58.33(5) yes . . .
C(1) Ti(1) C(4) 58.45(5) yes . . .
C(1) Ti(1) C(5) 35.20(5) yes . . .
C(2) Ti(1) C(3) 34.88(5) yes . . .
C(2) Ti(1) C(4) 57.96(5) yes . . .
C(2) Ti(1) C(5) 57.77(5) yes . . .
C(3) Ti(1) C(4) 35.01(5) yes . . .
C(3) Ti(1) C(5) 58.03(5) yes . . .
C(4) Ti(1) C(5) 34.83(5) yes . . .
Ti(1) N(1) N(2) 70.64(8) yes . . .
Ti(1) N(1) C(11) 175.88(13) yes . . .
N(2) N(1) C(11) 108.01(13) yes . . .
Ti(1) N(2) N(1) 70.29(8) yes . . .
Ti(1) N(2) C(13) 175.64(12) yes . . .
N(1) N(2) C(13) 108.27(13) yes . . .
Ti(1) C(1) C(2) 73.08(9) yes . . .
Ti(1) C(1) C(5) 73.41(9) yes . . .
Ti(1) C(1) C(6) 120.78(11) yes . . .
C(2) C(1) C(5) 107.61(13) yes . . .
C(2) C(1) C(6) 126.35(13) yes . . .
C(5) C(1) C(6) 126.01(14) yes . . .
Ti(1) C(2) C(1) 72.17(9) yes . . .
Ti(1) C(2) C(3) 72.27(9) yes . . .
Ti(1) C(2) C(7) 126.82(11) yes . . .
C(1) C(2) C(3) 108.76(12) yes . . .
C(1) C(2) C(7) 125.21(14) yes . . .
C(3) C(2) C(7) 125.69(14) yes . . .
Ti(1) C(3) C(2) 72.86(9) yes . . .
Ti(1) C(3) C(4) 72.91(9) yes . . .
Ti(1) C(3) C(8) 124.30(12) yes . . .
C(2) C(3) C(4) 107.88(13) yes . . .
C(2) C(3) C(8) 126.37(13) yes . . .
C(4) C(3) C(8) 125.51(14) yes . . .
Ti(1) C(4) C(3) 72.08(9) yes . . .
Ti(1) C(4) C(5) 73.03(9) yes . . .
Ti(1) C(4) C(9) 125.69(11) yes . . .
C(3) C(4) C(5) 107.87(13) yes . . .
C(3) C(4) C(9) 125.68(15) yes . . .
C(5) C(4) C(9) 126.12(14) yes . . .
Ti(1) C(5) C(1) 71.39(9) yes . . .
Ti(1) C(5) C(4) 72.14(9) yes . . .
Ti(1) C(5) C(10) 126.15(11) yes . . .
C(1) C(5) C(4) 107.82(13) yes . . .
C(1) C(5) C(10) 126.29(14) yes . . .
C(4) C(5) C(10) 125.69(14) yes . . .
N(1) C(11) C(12) 109.29(15) yes . . .
C(11) C(12) C(13) 105.34(15) yes . . .
N(2) C(13) C(12) 109.07(14) yes . . .
C(1) C(6) H(1) 109.5 no . . .
C(1) C(6) H(2) 109.5 no . . .
C(1) C(6) H(3) 109.5 no . . .
H(1) C(6) H(2) 109.5 no . . .
H(1) C(6) H(3) 109.5 no . . .
H(2) C(6) H(3) 109.5 no . . .
C(2) C(7) H(4) 109.5 no . . .
C(2) C(7) H(5) 109.5 no . . .
C(2) C(7) H(6) 109.5 no . . .
H(4) C(7) H(5) 109.5 no . . .
H(4) C(7) H(6) 109.5 no . . .
H(5) C(7) H(6) 109.5 no . . .
C(3) C(8) H(7) 109.5 no . . .
C(3) C(8) H(8) 109.5 no . . .
C(3) C(8) H(9) 109.5 no . . .
H(7) C(8) H(8) 109.5 no . . .
H(7) C(8) H(9) 109.5 no . . .
H(8) C(8) H(9) 109.5 no . . .
C(4) C(9) H(10) 109.5 no . . .
C(4) C(9) H(11) 109.5 no . . .
C(4) C(9) H(12) 109.5 no . . .
H(10) C(9) H(11) 109.5 no . . .
H(10) C(9) H(12) 109.5 no . . .
H(11) C(9) H(12) 109.5 no . . .
C(5) C(10) H(13) 109.5 no . . .
C(5) C(10) H(14) 109.5 no . . .
C(5) C(10) H(15) 109.5 no . . .
H(13) C(10) H(14) 109.5 no . . .
H(13) C(10) H(15) 109.5 no . . .
H(14) C(10) H(15) 109.5 no . . .
N(1) C(11) H(16) 125.4 no . . .
C(12) C(11) H(16) 125.4 no . . .
C(11) C(12) H(17) 127.3 no . . .
C(13) C(12) H(17) 127.3 no . . .
N(2) C(13) H(18) 125.5 no . . .
C(12) C(13) H(18) 125.5 no . . .

loop_
_geom_bond_atom_site_label_1
_geom_bond_atom_site_label_2
_geom_bond_distance
_geom_bond_publ_flag
_geom_bond_site_symmetry_1
_geom_bond_site_symmetry_2
Ti(1) Cl(1) 2.3088(4) yes . .
Ti(1) Cl(2) 2.3028(5) yes . .
Ti(1) N(1) 2.0429(14) yes . .
Ti(1) N(2) 2.0474(13) yes . .
Ti(1) C(1) 2.3579(16) yes . .
Ti(1) C(2) 2.3697(16) yes . .
Ti(1) C(3) 2.3620(17) yes . .
Ti(1) C(4) 2.3729(17) yes . .
Ti(1) C(5) 2.3844(16) yes . .
N(1) N(2) 1.3679(18) yes . .
N(1) C(11) 1.341(2) yes . .
N(2) C(13) 1.337(2) yes . .
C(1) C(2) 1.411(2) yes . .
C(1) C(5) 1.434(2) yes . .
C(1) C(6) 1.499(2) yes . .
C(2) C(3) 1.418(2) yes . .
C(2) C(7) 1.505(2) yes . .
C(3) C(4) 1.424(2) yes . .
C(3) C(8) 1.500(2) yes . .
C(4) C(5) 1.424(2) yes . .
C(4) C(9) 1.497(2) yes . .
C(5) C(10) 1.502(2) yes . .
C(11) C(12) 1.381(2) yes . .
C(12) C(13) 1.388(2) yes . .
C(6) H(1) 0.960 no . .
C(6) H(2) 0.960 no . .
C(6) H(3) 0.960 no . .
C(7) H(4) 0.940 no . .
C(7) H(5) 0.940 no . .
C(7) H(6) 0.940 no . .
C(8) H(7) 0.970 no . .
C(8) H(8) 0.970 no . .
C(8) H(9) 0.970 no . .
C(9) H(10) 0.930 no . .
C(9) H(11) 0.930 no . .
C(9) H(12) 0.930 no . .
C(10) H(13) 0.920 no . .
C(10) H(14) 0.920 no . .
C(10) H(15) 0.920 no . .
C(11) H(16) 0.990 no . .
C(12) H(17) 0.980 no . .
C(13) H(18) 0.960 no . .

loop_
_geom_contact_atom_site_label_1
_geom_contact_atom_site_label_2
_geom_contact_distance
_geom_contact_publ_flag
_geom_contact_site_symmetry_1
_geom_contact_site_symmetry_2
Ti(1) C(6) 3.3796(18) ? . .
Ti(1) C(7) 3.4862(17) ? . .
Ti(1) C(8) 3.4383(19) ? . .
Ti(1) C(9) 3.4661(18) ? . .
Ti(1) C(10) 3.4880(19) ? . .
Ti(1) C(11) 3.3814(18) ? . .
Ti(1) C(13) 3.3824(17) ? . .
Cl(1) Cl(2) 3.4186(5) ? . .
Cl(1) N(1) 3.1217(14) ? . .
Cl(1) C(1) 3.3209(16) ? . .
Cl(1) C(2) 3.1514(16) ? . .
Cl(1) C(3) 3.5690(17) ? . 1_655
Cl(1) C(6) 3.5489(19) ? . .
Cl(1) C(7) 3.3091(19) ? . .
Cl(2) Cl(1) 3.4186(5) ? . .
Cl(2) N(2) 3.1785(13) ? . .
Cl(2) C(1) 3.4560(16) ? . .
Cl(2) C(5) 3.1149(16) ? . .
Cl(2) C(10) 3.206(2) ? . .
N(1) Cl(1) 3.1217(14) ? . .
N(1) C(3) 3.080(2) ? . .
N(1) C(4) 3.441(2) ? . .
N(1) C(8) 3.258(2) ? . .
N(1) C(12) 2.220(2) ? . .
N(1) C(13) 2.192(2) ? . .
N(2) Cl(2) 3.1785(13) ? . .
N(2) C(3) 3.178(2) ? . .
N(2) C(4) 2.942(2) ? . .
N(2) C(9) 3.148(2) ? . .
N(2) C(11) 2.191(2) ? . .
N(2) C(12) 2.220(2) ? . .
C(1) Cl(1) 3.3209(16) ? . .
C(1) Cl(2) 3.4560(16) ? . .
C(1) C(3) 2.300(2) ? . .
C(1) C(4) 2.310(2) ? . .
C(1) C(7) 2.590(2) ? . .
C(1) C(10) 2.620(2) ? . .
C(2) Cl(1) 3.1514(16) ? . .
C(2) C(4) 2.298(2) ? . .
C(2) C(5) 2.297(2) ? . .
C(2) C(6) 2.597(2) ? . .
C(2) C(8) 2.604(2) ? . .
C(3) Cl(1) 3.5690(17) ? . 1_455
C(3) N(1) 3.080(2) ? . .
C(3) N(2) 3.178(2) ? . .
C(3) C(1) 2.300(2) ? . .
C(3) C(5) 2.302(2) ? . .
C(3) C(7) 2.601(2) ? . .
C(3) C(9) 2.599(2) ? . .
C(4) N(1) 3.441(2) ? . .
C(4) N(2) 2.942(2) ? . .
C(4) C(1) 2.310(2) ? . .
C(4) C(2) 2.298(2) ? . .
C(4) C(8) 2.600(2) ? . .
C(4) C(10) 2.604(2) ? . .
C(5) Cl(2) 3.1149(16) ? . .
C(5) C(2) 2.297(2) ? . .
C(5) C(3) 2.302(2) ? . .
C(5) C(6) 2.613(2) ? . .
C(5) C(9) 2.604(2) ? . .
C(6) Ti(1) 3.3796(18) ? . .
C(6) Cl(1) 3.5489(19) ? . .
C(6) C(2) 2.597(2) ? . .
C(6) C(5) 2.613(2) ? . .
C(6) C(7) 3.171(2) ? . .
C(6) C(10) 3.206(2) ? . .
C(7) Ti(1) 3.4862(17) ? . .
C(7) Cl(1) 3.3091(19) ? . .
C(7) C(1) 2.590(2) ? . .
C(7) C(3) 2.601(2) ? . .
C(7) C(6) 3.171(2) ? . .
C(7) C(8) 3.186(2) ? . .
C(7) C(11) 3.543(2) ? . 3_756
C(8) Ti(1) 3.4383(19) ? . .
C(8) N(1) 3.258(2) ? . .
C(8) C(2) 2.604(2) ? . .
C(8) C(4) 2.600(2) ? . .
C(8) C(7) 3.186(2) ? . .
C(8) C(9) 3.169(2) ? . .
C(9) Ti(1) 3.4661(18) ? . .
C(9) N(2) 3.148(2) ? . .
C(9) C(3) 2.599(2) ? . .
C(9) C(5) 2.604(2) ? . .
C(9) C(8) 3.169(2) ? . .
C(9) C(10) 3.182(2) ? . .
C(9) C(13) 3.563(2) ? . .
C(10) Ti(1) 3.4880(19) ? . .
C(10) Cl(2) 3.206(2) ? . .
C(10) C(1) 2.620(2) ? . .
C(10) C(4) 2.604(2) ? . .
C(10) C(6) 3.206(2) ? . .
C(10) C(9) 3.182(2) ? . .
C(11) Ti(1) 3.3814(18) ? . .
C(11) N(2) 2.191(2) ? . .
C(11) C(7) 3.543(2) ? . 3_756
C(11) C(13) 2.202(2) ? . .
C(12) N(1) 2.220(2) ? . .
C(12) N(2) 2.220(2) ? . .
C(13) Ti(1) 3.3824(17) ? . .
C(13) N(1) 2.192(2) ? . .
C(13) C(9) 3.563(2) ? . .
C(13) C(11) 2.202(2) ? . .
Ti(1) H(1) 3.469 ? . .
Ti(1) H(2) 3.529 ? . .
Ti(1) H(8) 3.533 ? . .
Ti(1) H(10) 3.556 ? . 1_655
Ti(1) H(11) 3.599 ? . .
Cl(1) H(1) 3.004 ? . .
Cl(1) H(4) 3.378 ? . .
Cl(1) H(4) 3.271 ? . 3_756
Cl(1) H(5) 2.893 ? . .
Cl(1) H(6) 3.473 ? . 1_655
Cl(1) H(7) 3.264 ? . 1_655
Cl(1) H(9) 3.107 ? . 3_756
Cl(1) H(17) 2.970 ? . 2_755
Cl(2) H(2) 3.352 ? . .
Cl(2) H(3) 3.534 ? . 4_554
Cl(2) H(10) 3.011 ? . 1_655
Cl(2) H(13) 3.070 ? . 1_655
Cl(2) H(14) 2.903 ? . .
Cl(2) H(15) 3.117 ? . .
Cl(2) H(16) 3.025 ? . 2_755
Cl(2) H(18) 2.893 ? . 3_755
N(1) H(4) 3.306 ? . 3_756
N(1) H(7) 3.136 ? . 1_655
N(1) H(8) 2.931 ? . .
N(1) H(9) 3.241 ? . .
N(1) H(10) 3.237 ? . 1_655
N(1) H(16) 2.077 ? . .
N(1) H(17) 3.167 ? . .
N(1) H(18) 3.119 ? . .
N(2) H(8) 3.132 ? . .
N(2) H(10) 3.032 ? . 1_655
N(2) H(11) 3.148 ? . .
N(2) H(12) 2.841 ? . .
N(2) H(16) 3.147 ? . .
N(2) H(17) 3.166 ? . .
N(2) H(18) 2.049 ? . .
N(2) H(18) 2.865 ? . 3_755
C(1) H(1) 2.031 ? . .
C(1) H(2) 2.031 ? . .
C(1) H(3) 2.031 ? . .
C(1) H(4) 3.303 ? . .
C(1) H(5) 2.718 ? . .
C(1) H(6) 2.972 ? . .
C(1) H(13) 3.014 ? . .
C(1) H(14) 2.729 ? . .
C(1) H(15) 3.304 ? . .
C(1) H(17) 3.600 ? . 2_655
C(2) H(1) 2.733 ? . .
C(2) H(2) 3.320 ? . .
C(2) H(3) 2.998 ? . .
C(2) H(4) 2.023 ? . .
C(2) H(5) 2.023 ? . .
C(2) H(6) 2.023 ? . .
C(2) H(7) 3.056 ? . .
C(2) H(8) 3.315 ? . .
C(2) H(9) 2.716 ? . .
C(3) H(4) 2.715 ? . .
C(3) H(5) 3.302 ? . .
C(3) H(6) 3.009 ? . .
C(3) H(7) 2.040 ? . .
C(3) H(8) 2.040 ? . .
C(3) H(9) 2.040 ? . .
C(3) H(10) 2.997 ? . .
C(3) H(11) 3.295 ? . .
C(3) H(12) 2.711 ? . .
C(4) H(7) 2.978 ? . .
C(4) H(8) 2.749 ? . .
C(4) H(9) 3.345 ? . .
C(4) H(10) 2.008 ? . .
C(4) H(11) 2.008 ? . .
C(4) H(12) 2.008 ? . .
C(4) H(13) 2.985 ? . .
C(4) H(14) 3.295 ? . .
C(4) H(15) 2.719 ? . .
C(5) H(1) 3.320 ? . .
C(5) H(2) 2.718 ? . .
C(5) H(3) 3.056 ? . .
C(5) H(10) 2.986 ? . .
C(5) H(11) 2.728 ? . .
C(5) H(12) 3.305 ? . .
C(5) H(13) 2.006 ? . .
C(5) H(14) 2.006 ? . .
C(5) H(15) 2.006 ? . .
C(6) H(5) 2.874 ? . .
C(6) H(6) 3.447 ? . .
C(6) H(8) 3.091 ? . 2_655
C(6) H(12) 3.405 ? . 2_655
C(6) H(13) 3.513 ? . .
C(6) H(14) 2.896 ? . .
C(6) H(17) 3.519 ? . 2_655
C(6) H(17) 3.372 ? . 2_755
C(7) H(1) 2.918 ? . .
C(7) H(3) 3.394 ? . .
C(7) H(4) 3.428 ? . 3_756
C(7) H(7) 3.526 ? . .
C(7) H(7) 3.469 ? . 3_656
C(7) H(9) 2.858 ? . .
C(7) H(9) 3.396 ? . 3_756
C(7) H(13) 3.490 ? . 4_555
C(7) H(16) 2.842 ? . 3_756
C(8) H(2) 3.205 ? . 2_645
C(8) H(4) 2.874 ? . .
C(8) H(6) 3.491 ? . .
C(8) H(6) 3.532 ? . 3_656
C(8) H(10) 3.451 ? . .
C(8) H(12) 2.865 ? . .
C(8) H(14) 3.099 ? . 2_645
C(9) H(7) 3.374 ? . .
C(9) H(8) 2.923 ? . .
C(9) H(10) 3.411 ? . 3_655
C(9) H(11) 3.261 ? . 3_655
C(9) H(12) 3.576 ? . 3_655
C(9) H(13) 3.434 ? . .
C(9) H(15) 2.900 ? . .
C(9) H(18) 3.567 ? . .
C(9) H(18) 3.428 ? . 3_755
C(10) H(1) 3.349 ? . 4_454
C(10) H(2) 2.890 ? . .
C(10) H(3) 3.523 ? . .
C(10) H(5) 3.275 ? . 4_454
C(10) H(8) 3.392 ? . 2_655
C(10) H(9) 3.560 ? . 2_655
C(10) H(10) 3.428 ? . .
C(10) H(11) 2.906 ? . .
C(11) H(2) 3.220 ? . 2_745
C(11) H(3) 3.572 ? . 2_645
C(11) H(4) 3.441 ? . 3_756
C(11) H(5) 3.346 ? . 3_756
C(11) H(6) 3.263 ? . 3_756
C(11) H(7) 3.112 ? . 1_655
C(11) H(8) 3.166 ? . .
C(11) H(9) 3.584 ? . .
C(11) H(13) 3.241 ? . 2_645
C(11) H(17) 2.123 ? . .
C(11) H(18) 3.131 ? . .
C(12) H(1) 3.259 ? . 2_745
C(12) H(2) 3.267 ? . 2_745
C(12) H(3) 2.779 ? . 2_645
C(12) H(8) 3.510 ? . .
C(12) H(11) 3.591 ? . 3_755
C(12) H(15) 3.242 ? . 3_755
C(12) H(16) 2.114 ? . .
C(12) H(18) 2.096 ? . .
C(13) H(3) 2.937 ? . 2_645
C(13) H(8) 3.457 ? . .
C(13) H(10) 3.469 ? . 1_655
C(13) H(11) 3.500 ? . .
C(13) H(11) 2.987 ? . 3_755
C(13) H(12) 2.994 ? . .
C(13) H(15) 3.304 ? . 3_755
C(13) H(16) 3.161 ? . .
C(13) H(17) 2.130 ? . .
C(13) H(18) 3.096 ? . 3_755
H(1) Ti(1) 3.469 ? . .
H(1) Cl(1) 3.004 ? . .
H(1) C(1) 2.031 ? . .
H(1) C(2) 2.733 ? . .
H(1) C(5) 3.320 ? . .
H(1) C(7) 2.918 ? . .
H(1) C(10) 3.349 ? . 4_555
H(1) C(12) 3.259 ? . 2_755
H(1) H(2) 1.568 ? . .
H(1) H(3) 1.568 ? . .
H(1) H(5) 2.363 ? . .
H(1) H(6) 3.303 ? . .
H(1) H(12) 3.598 ? . 2_655
H(1) H(13) 3.061 ? . 4_555
H(1) H(15) 2.815 ? . 4_555
H(1) H(17) 2.771 ? . 2_755
H(2) Ti(1) 3.529 ? . .
H(2) Cl(2) 3.352 ? . .
H(2) C(1) 2.031 ? . .
H(2) C(2) 3.320 ? . .
H(2) C(5) 2.718 ? . .
H(2) C(8) 3.205 ? . 2_655
H(2) C(10) 2.890 ? . .
H(2) C(11) 3.220 ? . 2_755
H(2) C(12) 3.267 ? . 2_755
H(2) H(1) 1.568 ? . .
H(2) H(3) 1.568 ? . .
H(2) H(7) 3.208 ? . 2_655
H(2) H(8) 2.409 ? . 2_655
H(2) H(12) 3.115 ? . 2_655
H(2) H(13) 3.278 ? . .
H(2) H(14) 2.335 ? . .
H(2) H(16) 3.008 ? . 2_755
H(2) H(17) 3.106 ? . 2_755
H(3) Cl(2) 3.534 ? . 4_455
H(3) C(1) 2.031 ? . .
H(3) C(2) 2.998 ? . .
H(3) C(5) 3.056 ? . .
H(3) C(7) 3.394 ? . .
H(3) C(10) 3.523 ? . .
H(3) C(11) 3.572 ? . 2_655
H(3) C(12) 2.779 ? . 2_655
H(3) C(13) 2.937 ? . 2_655
H(3) H(1) 1.568 ? . .
H(3) H(2) 1.568 ? . .
H(3) H(5) 3.158 ? . .
H(3) H(6) 3.407 ? . .
H(3) H(8) 2.936 ? . 2_655
H(3) H(12) 2.985 ? . 2_655
H(3) H(13) 3.585 ? . .
H(3) H(14) 3.271 ? . .
H(3) H(17) 2.730 ? . 2_655
H(3) H(18) 2.988 ? . 2_655
H(4) Cl(1) 3.378 ? . .
H(4) Cl(1) 3.271 ? . 3_756
H(4) N(1) 3.306 ? . 3_756
H(4) C(1) 3.303 ? . .
H(4) C(2) 2.023 ? . .
H(4) C(3) 2.715 ? . .
H(4) C(7) 3.428 ? . 3_756
H(4) C(8) 2.874 ? . .
H(4) C(11) 3.441 ? . 3_756
H(4) H(4) 2.636 ? . 3_756
H(4) H(5) 1.535 ? . .
H(4) H(5) 3.553 ? . 3_756
H(4) H(6) 1.535 ? . .
H(4) H(7) 3.286 ? . .
H(4) H(7) 3.340 ? . 3_656
H(4) H(9) 2.291 ? . .
H(4) H(9) 2.961 ? . 3_756
H(4) H(16) 2.969 ? . 3_756
H(5) Cl(1) 2.893 ? . .
H(5) C(1) 2.718 ? . .
H(5) C(2) 2.023 ? . .
H(5) C(3) 3.302 ? . .
H(5) C(6) 2.874 ? . .
H(5) C(10) 3.275 ? . 4_555
H(5) C(11) 3.346 ? . 3_756
H(5) H(1) 2.363 ? . .
H(5) H(3) 3.158 ? . .
H(5) H(4) 1.535 ? . .
H(5) H(4) 3.553 ? . 3_756
H(5) H(6) 1.535 ? . .
H(5) H(9) 2.950 ? . 3_756
H(5) H(13) 2.614 ? . 4_555
H(5) H(14) 3.382 ? . 4_555
H(5) H(15) 3.369 ? . 4_555
H(5) H(16) 2.640 ? . 3_756
H(6) Cl(1) 3.473 ? . 1_455
H(6) C(1) 2.972 ? . .
H(6) C(2) 2.023 ? . .
H(6) C(3) 3.009 ? . .
H(6) C(6) 3.447 ? . .
H(6) C(8) 3.491 ? . .
H(6) C(8) 3.532 ? . 3_656
H(6) C(11) 3.263 ? . 3_756
H(6) H(1) 3.303 ? . .
H(6) H(3) 3.407 ? . .
H(6) H(4) 1.535 ? . .
H(6) H(5) 1.535 ? . .
H(6) H(7) 3.578 ? . .
H(6) H(7) 2.755 ? . 3_656
H(6) H(9) 3.235 ? . .
H(6) H(9) 3.498 ? . 3_656
H(6) H(16) 2.459 ? . 3_756
H(7) Cl(1) 3.264 ? . 1_455
H(7) N(1) 3.136 ? . 1_455
H(7) C(2) 3.056 ? . .
H(7) C(3) 2.040 ? . .
H(7) C(4) 2.978 ? . .
H(7) C(7) 3.526 ? . .
H(7) C(7) 3.469 ? . 3_656
H(7) C(9) 3.374 ? . .
H(7) C(11) 3.112 ? . 1_455
H(7) H(2) 3.208 ? . 2_645
H(7) H(4) 3.286 ? . .
H(7) H(4) 3.340 ? . 3_656
H(7) H(6) 3.578 ? . .
H(7) H(6) 2.755 ? . 3_656
H(7) H(8) 1.584 ? . .
H(7) H(9) 1.584 ? . .
H(7) H(10) 3.392 ? . .
H(7) H(12) 3.136 ? . .
H(7) H(14) 3.213 ? . 2_645
H(7) H(16) 2.855 ? . 1_455
H(8) Ti(1) 3.533 ? . .
H(8) N(1) 2.931 ? . .
H(8) N(2) 3.132 ? . .
H(8) C(2) 3.315 ? . .
H(8) C(3) 2.040 ? . .
H(8) C(4) 2.749 ? . .
H(8) C(6) 3.091 ? . 2_645
H(8) C(9) 2.923 ? . .
H(8) C(10) 3.392 ? . 2_645
H(8) C(11) 3.166 ? . .
H(8) C(12) 3.510 ? . .
H(8) C(13) 3.457 ? . .
H(8) H(2) 2.409 ? . 2_645
H(8) H(3) 2.936 ? . 2_645
H(8) H(7) 1.584 ? . .
H(8) H(9) 1.584 ? . .
H(8) H(10) 3.312 ? . .
H(8) H(12) 2.362 ? . .
H(8) H(13) 3.326 ? . 2_645
H(8) H(14) 2.682 ? . 2_645
H(8) H(16) 3.580 ? . .
H(9) Cl(1) 3.107 ? . 3_756
H(9) N(1) 3.241 ? . .
H(9) C(2) 2.716 ? . .
H(9) C(3) 2.040 ? . .
H(9) C(4) 3.345 ? . .
H(9) C(7) 2.858 ? . .
H(9) C(7) 3.396 ? . 3_756
H(9) C(10) 3.560 ? . 2_645
H(9) C(11) 3.584 ? . .
H(9) H(4) 2.291 ? . .
H(9) H(4) 2.961 ? . 3_756
H(9) H(5) 2.950 ? . 3_756
H(9) H(6) 3.235 ? . .
H(9) H(6) 3.498 ? . 3_656
H(9) H(7) 1.584 ? . .
H(9) H(8) 1.584 ? . .
H(9) H(13) 3.399 ? . 2_645
H(9) H(14) 2.903 ? . 2_645
H(10) Ti(1) 3.556 ? . 1_455
H(10) Cl(2) 3.011 ? . 1_455
H(10) N(1) 3.237 ? . 1_455
H(10) N(2) 3.032 ? . 1_455
H(10) C(3) 2.997 ? . .
H(10) C(4) 2.008 ? . .
H(10) C(5) 2.986 ? . .
H(10) C(8) 3.451 ? . .
H(10) C(9) 3.411 ? . 3_655
H(10) C(10) 3.428 ? . .
H(10) C(13) 3.469 ? . 1_455
H(10) H(7) 3.392 ? . .
H(10) H(8) 3.312 ? . .
H(10) H(10) 3.463 ? . 3_655
H(10) H(11) 1.519 ? . .
H(10) H(11) 2.946 ? . 3_655
H(10) H(12) 1.519 ? . .
H(10) H(12) 3.292 ? . 3_655
H(10) H(13) 3.431 ? . .
H(10) H(15) 3.225 ? . .
H(11) Ti(1) 3.599 ? . .
H(11) N(2) 3.148 ? . .
H(11) C(3) 3.295 ? . .
H(11) C(4) 2.008 ? . .
H(11) C(5) 2.728 ? . .
H(11) C(9) 3.261 ? . 3_655
H(11) C(10) 2.906 ? . .
H(11) C(12) 3.591 ? . 3_755
H(11) C(13) 3.500 ? . .
H(11) C(13) 2.987 ? . 3_755
H(11) H(10) 1.519 ? . .
H(11) H(10) 2.946 ? . 3_655
H(11) H(11) 3.159 ? . 3_655
H(11) H(12) 1.519 ? . .
H(11) H(12) 3.136 ? . 3_655
H(11) H(13) 3.240 ? . .
H(11) H(15) 2.380 ? . .
H(11) H(18) 3.321 ? . .
H(11) H(18) 2.666 ? . 3_755
H(12) N(2) 2.841 ? . .
H(12) C(3) 2.711 ? . .
H(12) C(4) 2.008 ? . .
H(12) C(5) 3.305 ? . .
H(12) C(6) 3.405 ? . 2_645
H(12) C(8) 2.865 ? . .
H(12) C(9) 3.576 ? . 3_655
H(12) C(13) 2.994 ? . .
H(12) H(1) 3.598 ? . 2_645
H(12) H(2) 3.115 ? . 2_645
H(12) H(3) 2.985 ? . 2_645
H(12) H(7) 3.136 ? . .
H(12) H(8) 2.362 ? . .
H(12) H(10) 1.519 ? . .
H(12) H(10) 3.292 ? . 3_655
H(12) H(11) 1.519 ? . .
H(12) H(11) 3.136 ? . 3_655
H(12) H(18) 3.025 ? . .
H(13) Cl(2) 3.070 ? . 1_455
H(13) C(1) 3.014 ? . .
H(13) C(4) 2.985 ? . .
H(13) C(5) 2.006 ? . .
H(13) C(6) 3.513 ? . .
H(13) C(7) 3.490 ? . 4_454
H(13) C(9) 3.434 ? . .
H(13) C(11) 3.241 ? . 2_655
H(13) H(1) 3.061 ? . 4_454
H(13) H(2) 3.278 ? . .
H(13) H(3) 3.585 ? . .
H(13) H(5) 2.614 ? . 4_454
H(13) H(8) 3.326 ? . 2_655
H(13) H(9) 3.399 ? . 2_655
H(13) H(10) 3.431 ? . .
H(13) H(11) 3.240 ? . .
H(13) H(14) 1.502 ? . .
H(13) H(15) 1.502 ? . .
H(13) H(16) 2.774 ? . 2_655
H(14) Cl(2) 2.903 ? . .
H(14) C(1) 2.729 ? . .
H(14) C(4) 3.295 ? . .
H(14) C(5) 2.006 ? . .
H(14) C(6) 2.896 ? . .
H(14) C(8) 3.099 ? . 2_655
H(14) H(2) 2.335 ? . .
H(14) H(3) 3.271 ? . .
H(14) H(5) 3.382 ? . 4_454
H(14) H(7) 3.213 ? . 2_655
H(14) H(8) 2.682 ? . 2_655
H(14) H(9) 2.903 ? . 2_655
H(14) H(13) 1.502 ? . .
H(14) H(15) 1.502 ? . .
H(15) Cl(2) 3.117 ? . .
H(15) C(1) 3.304 ? . .
H(15) C(4) 2.719 ? . .
H(15) C(5) 2.006 ? . .
H(15) C(9) 2.900 ? . .
H(15) C(12) 3.242 ? . 3_755
H(15) C(13) 3.304 ? . 3_755
H(15) H(1) 2.815 ? . 4_454
H(15) H(5) 3.369 ? . 4_454
H(15) H(10) 3.225 ? . .
H(15) H(11) 2.380 ? . .
H(15) H(13) 1.502 ? . .
H(15) H(14) 1.502 ? . .
H(15) H(17) 2.797 ? . 3_755
H(15) H(18) 2.917 ? . 3_755
H(16) Cl(2) 3.025 ? . 2_745
H(16) N(1) 2.077 ? . .
H(16) N(2) 3.147 ? . .
H(16) C(7) 2.842 ? . 3_756
H(16) C(12) 2.114 ? . .
H(16) C(13) 3.161 ? . .
H(16) H(2) 3.008 ? . 2_745
H(16) H(4) 2.969 ? . 3_756
H(16) H(5) 2.640 ? . 3_756
H(16) H(6) 2.459 ? . 3_756
H(16) H(7) 2.855 ? . 1_655
H(16) H(8) 3.580 ? . .
H(16) H(13) 2.774 ? . 2_645
H(16) H(17) 2.548 ? . .
H(17) Cl(1) 2.970 ? . 2_745
H(17) N(1) 3.167 ? . .
H(17) N(2) 3.166 ? . .
H(17) C(1) 3.600 ? . 2_645
H(17) C(6) 3.519 ? . 2_645
H(17) C(6) 3.372 ? . 2_745
H(17) C(11) 2.123 ? . .
H(17) C(13) 2.130 ? . .
H(17) H(1) 2.771 ? . 2_745
H(17) H(2) 3.106 ? . 2_745
H(17) H(3) 2.730 ? . 2_645
H(17) H(15) 2.797 ? . 3_755
H(17) H(16) 2.548 ? . .
H(17) H(18) 2.539 ? . .
H(18) Cl(2) 2.893 ? . 3_755
H(18) N(1) 3.119 ? . .
H(18) N(2) 2.049 ? . .
H(18) N(2) 2.865 ? . 3_755
H(18) C(9) 3.567 ? . .
H(18) C(9) 3.428 ? . 3_755
H(18) C(11) 3.131 ? . .
H(18) C(12) 2.096 ? . .
H(18) C(13) 3.096 ? . 3_755
H(18) H(3) 2.988 ? . 2_645
H(18) H(11) 3.321 ? . .
H(18) H(11) 2.666 ? . 3_755
H(18) H(12) 3.025 ? . .
H(18) H(15) 2.917 ? . 3_755
H(18) H(17) 2.539 ? . .
H(18) H(18) 2.735 ? . 3_755

loop_
_geom_torsion_atom_site_label_1
_geom_torsion_atom_site_label_2
_geom_torsion_atom_site_label_3
_geom_torsion_atom_site_label_4
_geom_torsion
_geom_torsion_publ_flag
_geom_torsion_site_symmetry_1
_geom_torsion_site_symmetry_2
_geom_torsion_site_symmetry_3
_geom_torsion_site_symmetry_4
Cl(1) Ti(1) N(1) N(2) -152.43(8) ? . . . .
Cl(1) Ti(1) N(1) C(11) 136.0(16) ? . . . .
Cl(1) Ti(1) N(2) N(1) 34.55(10) ? . . . .
Cl(1) Ti(1) N(2) C(13) 105.9(16) ? . . . .
Cl(1) Ti(1) C(1) C(2) -79.57(8) ? . . . .
Cl(1) Ti(1) C(1) C(5) 165.55(8) ? . . . .
Cl(1) Ti(1) C(1) C(6) 43.10(12) ? . . . .
Cl(1) Ti(1) C(2) C(1) 99.01(8) ? . . . .
Cl(1) Ti(1) C(2) C(3) -143.77(8) ? . . . .
Cl(1) Ti(1) C(2) C(7) -22.04(13) ? . . . .
Cl(1) Ti(1) C(3) C(2) 39.58(9) ? . . . .
Cl(1) Ti(1) C(3) C(4) 155.11(8) ? . . . .
Cl(1) Ti(1) C(3) C(8) -83.15(12) ? . . . .
Cl(1) Ti(1) C(4) C(3) -39.80(12) ? . . . .
Cl(1) Ti(1) C(4) C(5) 76.04(10) ? . . . .
Cl(1) Ti(1) C(4) C(9) -161.30(11) ? . . . .
Cl(1) Ti(1) C(5) C(1) -17.66(10) ? . . . .
Cl(1) Ti(1) C(5) C(4) -134.25(8) ? . . . .
Cl(1) Ti(1) C(5) C(10) 104.17(13) ? . . . .
Cl(2) Ti(1) N(1) N(2) -55.09(9) ? . . . .
Cl(2) Ti(1) N(1) C(11) -126.6(16) ? . . . .
Cl(2) Ti(1) N(2) N(1) 134.19(8) ? . . . .
Cl(2) Ti(1) N(2) C(13) -154.5(16) ? . . . .
Cl(2) Ti(1) C(1) C(2) -175.36(8) ? . . . .
Cl(2) Ti(1) C(1) C(5) 69.76(8) ? . . . .
Cl(2) Ti(1) C(1) C(6) -52.68(12) ? . . . .
Cl(2) Ti(1) C(2) C(1) 6.06(10) ? . . . .
Cl(2) Ti(1) C(2) C(3) 123.28(8) ? . . . .
Cl(2) Ti(1) C(2) C(7) -114.99(13) ? . . . .
Cl(2) Ti(1) C(3) C(2) -92.40(9) ? . . . .
Cl(2) Ti(1) C(3) C(4) 23.14(12) ? . . . .
Cl(2) Ti(1) C(3) C(8) 144.87(10) ? . . . .
Cl(2) Ti(1) C(4) C(3) -164.79(8) ? . . . .
Cl(2) Ti(1) C(4) C(5) -48.95(9) ? . . . .
Cl(2) Ti(1) C(4) C(9) 73.70(14) ? . . . .
Cl(2) Ti(1) C(5) C(1) -109.94(8) ? . . . .
Cl(2) Ti(1) C(5) C(4) 133.47(8) ? . . . .
Cl(2) Ti(1) C(5) C(10) 11.89(13) ? . . . .
N(1) Ti(1) N(2) C(13) 71.4(16) ? . . . .
N(2) Ti(1) N(1) C(11) -71.5(16) ? . . . .
N(1) Ti(1) C(1) C(2) 13.97(14) ? . . . .
N(1) Ti(1) C(1) C(5) -100.90(11) ? . . . .
N(1) Ti(1) C(1) C(6) 136.65(12) ? . . . .
C(1) Ti(1) N(1) N(2) 114.26(10) ? . . . .
C(1) Ti(1) N(1) C(11) 42.7(17) ? . . . .
N(1) Ti(1) C(2) C(1) -171.41(8) ? . . . .
N(1) Ti(1) C(2) C(3) -54.18(10) ? . . . .
N(1) Ti(1) C(2) C(7) 67.54(15) ? . . . .
C(2) Ti(1) N(1) N(2) 122.70(8) ? . . . .
C(2) Ti(1) N(1) C(11) 51.2(16) ? . . . .
N(1) Ti(1) C(3) C(2) 130.51(9) ? . . . .
N(1) Ti(1) C(3) C(4) -113.96(9) ? . . . .
N(1) Ti(1) C(3) C(8) 7.77(13) ? . . . .
C(3) Ti(1) N(1) N(2) 95.06(8) ? . . . .
C(3) Ti(1) N(1) C(11) 23.5(16) ? . . . .
N(1) Ti(1) C(4) C(3) 69.12(9) ? . . . .
N(1) Ti(1) C(4) C(5) -175.03(8) ? . . . .
N(1) Ti(1) C(4) C(9) -52.38(14) ? . . . .
C(4) Ti(1) N(1) N(2) 62.64(9) ? . . . .
C(4) Ti(1) N(1) C(11) -8.9(16) ? . . . .
N(1) Ti(1) C(5) C(1) 123.70(10) ? . . . .
N(1) Ti(1) C(5) C(4) 7.10(12) ? . . . .
N(1) Ti(1) C(5) C(10) -114.48(14) ? . . . .
C(5) Ti(1) N(1) N(2) 58.49(11) ? . . . .
C(5) Ti(1) N(1) C(11) -13.1(17) ? . . . .
N(2) Ti(1) C(1) C(2) 81.35(11) ? . . . .
N(2) Ti(1) C(1) C(5) -33.53(13) ? . . . .
N(2) Ti(1) C(1) C(6) -155.98(11) ? . . . .
C(1) Ti(1) N(2) N(1) -121.83(10) ? . . . .
C(1) Ti(1) N(2) C(13) -50.5(16) ? . . . .
N(2) Ti(1) C(2) C(1) -130.35(9) ? . . . .
N(2) Ti(1) C(2) C(3) -13.13(11) ? . . . .
N(2) Ti(1) C(2) C(7) 108.60(14) ? . . . .
C(2) Ti(1) N(2) N(1) -77.60(10) ? . . . .
C(2) Ti(1) N(2) C(13) -6.2(16) ? . . . .
N(2) Ti(1) C(3) C(2) 169.42(9) ? . . . .
N(2) Ti(1) C(3) C(4) -75.04(9) ? . . . .
N(2) Ti(1) C(3) C(8) 46.69(13) ? . . . .
C(3) Ti(1) N(2) N(1) -85.06(9) ? . . . .
C(3) Ti(1) N(2) C(13) -13.7(16) ? . . . .
N(2) Ti(1) C(4) C(3) 103.44(9) ? . . . .
N(2) Ti(1) C(4) C(5) -140.71(9) ? . . . .
N(2) Ti(1) C(4) C(9) -18.06(14) ? . . . .
C(4) Ti(1) N(2) N(1) -119.00(9) ? . . . .
C(4) Ti(1) N(2) C(13) -47.6(16) ? . . . .
N(2) Ti(1) C(5) C(1) 158.55(9) ? . . . .
N(2) Ti(1) C(5) C(4) 41.96(10) ? . . . .
N(2) Ti(1) C(5) C(10) -79.62(14) ? . . . .
C(5) Ti(1) N(2) N(1) -141.62(8) ? . . . .
C(5) Ti(1) N(2) C(13) -70.3(16) ? . . . .
C(1) Ti(1) C(2) C(3) 117.23(12) ? . . . .
C(1) Ti(1) C(2) C(7) -121.05(18) ? . . . .
C(2) Ti(1) C(1) C(5) -114.88(13) ? . . . .
C(2) Ti(1) C(1) C(6) 122.68(16) ? . . . .
C(1) Ti(1) C(3) C(2) -36.54(8) ? . . . .
C(1) Ti(1) C(3) C(4) 78.99(9) ? . . . .
C(1) Ti(1) C(3) C(8) -159.28(14) ? . . . .
C(3) Ti(1) C(1) C(2) 36.69(8) ? . . . .
C(3) Ti(1) C(1) C(5) -78.19(9) ? . . . .
C(3) Ti(1) C(1) C(6) 159.36(14) ? . . . .
C(1) Ti(1) C(4) C(3) -78.62(9) ? . . . .
C(1) Ti(1) C(4) C(5) 37.23(8) ? . . . .
C(1) Ti(1) C(4) C(9) 159.88(16) ? . . . .
C(4) Ti(1) C(1) C(2) 78.05(9) ? . . . .
C(4) Ti(1) C(1) C(5) -36.82(9) ? . . . .
C(4) Ti(1) C(1) C(6) -159.27(14) ? . . . .
C(1) Ti(1) C(5) C(4) -116.59(13) ? . . . .
C(1) Ti(1) C(5) C(10) 121.83(17) ? . . . .
C(5) Ti(1) C(1) C(2) 114.88(13) ? . . . .
C(5) Ti(1) C(1) C(6) -122.45(16) ? . . . .
C(2) Ti(1) C(3) C(4) 115.53(13) ? . . . .
C(2) Ti(1) C(3) C(8) -122.73(16) ? . . . .
C(3) Ti(1) C(2) C(1) -117.23(12) ? . . . .
C(3) Ti(1) C(2) C(7) 121.72(18) ? . . . .
C(2) Ti(1) C(4) C(3) -37.50(9) ? . . . .
C(2) Ti(1) C(4) C(5) 78.35(9) ? . . . .
C(2) Ti(1) C(4) C(9) -159.00(16) ? . . . .
C(4) Ti(1) C(2) C(1) -79.58(9) ? . . . .
C(4) Ti(1) C(2) C(3) 37.64(8) ? . . . .
C(4) Ti(1) C(2) C(7) 159.37(16) ? . . . .
C(2) Ti(1) C(5) C(1) 37.67(8) ? . . . .
C(2) Ti(1) C(5) C(4) -78.92(9) ? . . . .
C(2) Ti(1) C(5) C(10) 159.50(15) ? . . . .
C(5) Ti(1) C(2) C(1) -38.19(8) ? . . . .
C(5) Ti(1) C(2) C(3) 79.04(9) ? . . . .
C(5) Ti(1) C(2) C(7) -159.24(16) ? . . . .
C(3) Ti(1) C(4) C(5) 115.85(13) ? . . . .
C(3) Ti(1) C(4) C(9) -121.50(18) ? . . . .
C(4) Ti(1) C(3) C(2) -115.53(13) ? . . . .
C(4) Ti(1) C(3) C(8) 121.73(16) ? . . . .
C(3) Ti(1) C(5) C(1) 79.10(9) ? . . . .
C(3) Ti(1) C(5) C(4) -37.49(8) ? . . . .
C(3) Ti(1) C(5) C(10) -159.07(15) ? . . . .
C(5) Ti(1) C(3) C(2) -78.24(9) ? . . . .
C(5) Ti(1) C(3) C(4) 37.29(8) ? . . . .
C(5) Ti(1) C(3) C(8) 159.03(14) ? . . . .
C(4) Ti(1) C(5) C(1) 116.59(13) ? . . . .
C(4) Ti(1) C(5) C(10) -121.58(17) ? . . . .
C(5) Ti(1) C(4) C(3) -115.85(13) ? . . . .
C(5) Ti(1) C(4) C(9) 122.65(18) ? . . . .
Ti(1) N(1) N(2) C(13) -175.65(13) ? . . . .
Ti(1) N(1) C(11) C(12) 70.7(17) ? . . . .
N(2) N(1) C(11) C(12) 0.5(2) ? . . . .
C(11) N(1) N(2) Ti(1) 175.89(13) ? . . . .
C(11) N(1) N(2) C(13) 0.24(19) ? . . . .
Ti(1) N(2) C(13) C(12) -70.8(16) ? . . . .
N(1) N(2) C(13) C(12) -0.9(2) ? . . . .
Ti(1) C(1) C(2) C(3) -63.44(11) ? . . . .
Ti(1) C(1) C(2) C(7) 122.92(16) ? . . . .
Ti(1) C(1) C(5) C(4) 63.38(11) ? . . . .
Ti(1) C(1) C(5) C(10) -121.67(17) ? . . . .
C(2) C(1) C(5) Ti(1) -65.60(11) ? . . . .
C(2) C(1) C(5) C(4) -2.22(18) ? . . . .
C(2) C(1) C(5) C(10) 172.73(16) ? . . . .
C(5) C(1) C(2) Ti(1) 65.81(11) ? . . . .
C(5) C(1) C(2) C(3) 2.37(18) ? . . . .
C(5) C(1) C(2) C(7) -171.27(15) ? . . . .
C(6) C(1) C(2) Ti(1) -116.12(17) ? . . . .
C(6) C(1) C(2) C(3) -179.56(16) ? . . . .
C(6) C(1) C(2) C(7) 6.8(2) ? . . . .
C(6) C(1) C(5) Ti(1) 116.33(17) ? . . . .
C(6) C(1) C(5) C(4) 179.71(16) ? . . . .
C(6) C(1) C(5) C(10) -5.3(2) ? . . . .
Ti(1) C(2) C(3) C(4) -65.00(11) ? . . . .
Ti(1) C(2) C(3) C(8) 120.35(17) ? . . . .
C(1) C(2) C(3) Ti(1) 63.38(11) ? . . . .
C(1) C(2) C(3) C(4) -1.62(19) ? . . . .
C(1) C(2) C(3) C(8) -176.27(16) ? . . . .
C(7) C(2) C(3) Ti(1) -123.02(16) ? . . . .
C(7) C(2) C(3) C(4) 171.98(16) ? . . . .
C(7) C(2) C(3) C(8) -2.7(2) ? . . . .
Ti(1) C(3) C(4) C(5) -64.74(11) ? . . . .
Ti(1) C(3) C(4) C(9) 121.51(17) ? . . . .
C(2) C(3) C(4) Ti(1) 64.96(11) ? . . . .
C(2) C(3) C(4) C(5) 0.22(19) ? . . . .
C(2) C(3) C(4) C(9) -173.53(16) ? . . . .
C(8) C(3) C(4) Ti(1) -120.33(17) ? . . . .
C(8) C(3) C(4) C(5) 174.93(16) ? . . . .
C(8) C(3) C(4) C(9) 1.2(2) ? . . . .
Ti(1) C(4) C(5) C(1) -62.89(11) ? . . . .
Ti(1) C(4) C(5) C(10) 122.12(16) ? . . . .
C(3) C(4) C(5) Ti(1) 64.12(11) ? . . . .
C(3) C(4) C(5) C(1) 1.23(18) ? . . . .
C(3) C(4) C(5) C(10) -173.76(16) ? . . . .
C(9) C(4) C(5) Ti(1) -122.17(17) ? . . . .
C(9) C(4) C(5) C(1) 174.95(16) ? . . . .
C(9) C(4) C(5) C(10) -0.0(2) ? . . . .
N(1) C(11) C(12) C(13) -1.0(2) ? . . . .
C(11) C(12) C(13) N(2) 1.1(2) ? . . . .
